data_7009776
loop_
_publ_author_name
'Batten, Stuart R.'
'Harris, Alexander R.'
'Jensen, Paul'
'Murray, Keith S.'
'Ziebell, Angela'

_publ_contact_author
;
    Dr. Stuart Batten
    Department of Chemistry
    P.O. Box 23
    Monash University
    Clayton, Vic. 3800
    AUSTRALIA
;
_publ_section_title
;
 Copper(I) dicyanamide coordination polymers: ladders, sheets, layers,
 diamond-like networks and unusual interpenetration&#x200A;&#x2020;
;
_journal_issue 21
_journal_name_full 'Journal of the Chemical Society, Dalton Transactions'
_journal_page_first 3829
_journal_paper_doi 10.1039/b003527k
_journal_year 2000
_chemical_formula_sum 'C14 H10 Cu N5'
_chemical_formula_weight 311.81
_chemical_name_systematic
;
 alpha - cuprous dicyanamide 1,2-bis(4-pyridyl)ethene
;
_space_group_IT_number 33
_symmetry_cell_setting orthorhombic
_symmetry_space_group_name_Hall 'P 2c -2n'
_symmetry_space_group_name_H-M 'P n a 21'
_atom_sites_solution_hydrogens geom
_atom_sites_solution_primary direct
_atom_sites_solution_secondary difmap
_audit_creation_method SHELXL-97
_cell_angle_alpha 90.00
_cell_angle_beta 90.00
_cell_angle_gamma 90.00
_cell_formula_units_Z 4
_cell_length_a 7.38350(10)
_cell_length_b 15.2140(5)
_cell_length_c 12.1963(4)
_cell_measurement_temperature 123(2)
_cell_volume 1370.04(7)
_computing_cell_refinement 'Siemens XSCANS'
_computing_data_collection 'Siemens XSCANS'
_computing_data_reduction 'Siemens SHELXTL'
_computing_molecular_graphics 'Siemens SHELXTL'
_computing_publication_material 'Siemens SHELXTL'
_computing_structure_refinement 'SHELXL-97 (Sheldrick, 1997)'
_computing_structure_solution 'SHELXS-97 (Sheldrick, 1990)'
_diffrn_ambient_temperature 123(2)
_diffrn_measured_fraction_theta_full 0.939
_diffrn_measured_fraction_theta_max 0.939
_diffrn_measurement_method '\w scans'
_diffrn_radiation_monochromator graphite
_diffrn_radiation_source 'fine-focus sealed tube'
_diffrn_radiation_type MoK\a
_diffrn_radiation_wavelength 0.71073
_diffrn_reflns_av_R_equivalents 0.0293
_diffrn_reflns_av_sigmaI/netI 0.0356
_diffrn_reflns_limit_h_max 9
_diffrn_reflns_limit_h_min -7
_diffrn_reflns_limit_k_max 21
_diffrn_reflns_limit_k_min -21
_diffrn_reflns_limit_l_max 17
_diffrn_reflns_limit_l_min -15
_diffrn_reflns_number 11519
_diffrn_reflns_theta_full 30.00
_diffrn_reflns_theta_max 30.00
_diffrn_reflns_theta_min 3.07
_exptl_absorpt_coefficient_mu 1.590
_exptl_absorpt_correction_type none
_exptl_crystal_colour orange
_exptl_crystal_density_diffrn 1.512
_exptl_crystal_density_method 'not measured'
_exptl_crystal_description block
_exptl_crystal_F_000 632
_exptl_crystal_size_max 0.2
_exptl_crystal_size_mid 0.15
_exptl_crystal_size_min 0.13
_refine_diff_density_max 0.272
_refine_diff_density_min -0.402
_refine_diff_density_rms 0.058
_refine_ls_abs_structure_details 'Flack H D (1983), Acta Cryst. A39, 876-881'
_refine_ls_abs_structure_Flack 0.494(12)
_refine_ls_extinction_method none
_refine_ls_goodness_of_fit_ref 1.040
_refine_ls_hydrogen_treatment mixed
_refine_ls_matrix_type full
_refine_ls_number_parameters 182
_refine_ls_number_reflns 3039
_refine_ls_number_restraints 1
_refine_ls_restrained_S_all 1.039
_refine_ls_R_factor_all 0.0324
_refine_ls_R_factor_gt 0.0256
_refine_ls_shift/su_max 0.002
_refine_ls_shift/su_mean 0.000
_refine_ls_structure_factor_coef Fsqd
_refine_ls_weighting_details 'calc w=1/[\s^2^(Fo^2^)+(0.0124P)^2^+0.6149P] where P=(Fo^2^+2Fc^2^)/3'
_refine_ls_weighting_scheme calc
_refine_ls_wR_factor_gt 0.0519
_refine_ls_wR_factor_ref 0.0542
_reflns_number_gt 2728
_reflns_number_total 3039
_reflns_threshold_expression >2sigma(I)
_cod_data_source_file b003527k.txt
_cod_data_source_block a-cudcabpe
_cod_depositor_comments
;
The following automatic conversions were performed:
'_symmetry_cell_setting' value 'Orthorhombic' changed to 'orthorhombic'
according to '/home/saulius/struct/CIF-dictionaries/cif_core.dic'
dictionary named 'cif_core.dic' version 2.4.1 from 2010-06-29.

Automatic conversion script
Id: cif_fix_enum 1527 2010-12-29 10:47:43Z saulius 
;
_cod_original_sg_symbol_H-M Pna2(1)
_cod_database_code 7009776

loop_
_symmetry_equiv_pos_as_xyz
'x, y, z'
'-x, -y, z+1/2'
'x+1/2, -y+1/2, z'
'-x+1/2, y+1/2, z+1/2'

loop_
_atom_site_label
_atom_site_type_symbol
_atom_site_fract_x
_atom_site_fract_y
_atom_site_fract_z
_atom_site_U_iso_or_equiv
_atom_site_adp_type
_atom_site_occupancy
_atom_site_symmetry_multiplicity
_atom_site_calc_flag
_atom_site_refinement_flags
_atom_site_disorder_assembly
_atom_site_disorder_group
Cu1 Cu -0.07212(3) -0.882371(15) -0.16698(3) 0.02210(7) Uani 1 1 d . . .
N1 N -0.1679(3) -0.82334(12) -0.30257(14) 0.0216(4) Uani 1 1 d . . .
C1 C -0.2106(3) -0.87475(15) -0.38827(19) 0.0267(5) Uani 1 1 d . . .
H1A H -0.2044 -0.9367 -0.3788 0.032 Uiso 1 1 calc R . .
C2 C -0.2631(3) -0.84286(16) -0.48934(18) 0.0259(5) Uani 1 1 d . . .
H2A H -0.2914 -0.8824 -0.5472 0.031 Uiso 1 1 calc R . .
C3 C -0.2743(3) -0.75231(15) -0.50623(17) 0.0201(4) Uani 1 1 d . . .
C4 C -0.2319(3) -0.69911(16) -0.41772(17) 0.0244(5) Uani 1 1 d . . .
H4A H -0.2381 -0.6370 -0.4247 0.029 Uiso 1 1 calc R . .
C5 C -0.1802(3) -0.73666(15) -0.31876(19) 0.0257(5) Uani 1 1 d . . .
H5A H -0.1520 -0.6987 -0.2593 0.031 Uiso 1 1 calc R . .
C6 C -0.3287(3) -0.71378(17) -0.61197(18) 0.0217(5) Uani 1 1 d . . .
H6A H -0.3373 -0.6516 -0.6167 0.026 Uiso 1 1 calc R . .
C7 C -0.3663(3) -0.76021(16) -0.70093(17) 0.0229(5) Uani 1 1 d . . .
H7A H -0.3570 -0.8223 -0.6942 0.027 Uiso 1 1 calc R . .
C8 C -0.4869(3) -0.75391(16) -0.99849(18) 0.0246(5) Uani 1 1 d . . .
H8A H -0.4961 -0.7948 -1.0571 0.029 Uiso 1 1 calc R . .
C9 C -0.4395(3) -0.78519(15) -0.89614(18) 0.0243(5) Uani 1 1 d . . .
H9A H -0.4196 -0.8463 -0.8852 0.029 Uiso 1 1 calc R . .
C10 C -0.4209(3) -0.72652(15) -0.80894(17) 0.0201(4) Uani 1 1 d . . .
C11 C -0.4561(3) -0.63838(15) -0.83012(19) 0.0246(5) Uani 1 1 d . . .
H11A H -0.4454 -0.5960 -0.7733 0.030 Uiso 1 1 calc R . .
C12 C -0.5066(3) -0.61301(16) -0.93399(19) 0.0257(5) Uani 1 1 d . . .
H12A H -0.5329 -0.5527 -0.9462 0.031 Uiso 1 1 calc R . .
N2 N -0.5207(3) -0.66872(12) -1.01954(15) 0.0223(4) Uani 1 1 d . . .
N23 N 0.4472(3) -1.01807(14) -0.2356(2) 0.0387(6) Uani 1 1 d . . .
C21 C 0.2903(3) -0.98163(14) -0.21548(19) 0.0231(5) Uani 1 1 d . . .
N21 N 0.1465(3) -0.95433(13) -0.20516(16) 0.0286(5) Uani 1 1 d . . .
C22 C 0.5891(3) -0.99418(13) -0.1790(3) 0.0267(6) Uani 1 1 d . . .
N22 N 0.7241(3) -0.97791(14) -0.13556(18) 0.0348(5) Uani 1 1 d . . .

loop_
_atom_site_aniso_label
_atom_site_aniso_U_11
_atom_site_aniso_U_22
_atom_site_aniso_U_33
_atom_site_aniso_U_23
_atom_site_aniso_U_13
_atom_site_aniso_U_12
Cu1 0.02426(12) 0.02694(13) 0.01509(11) -0.00093(17) -0.00582(14) 0.00115(10)
N1 0.0262(11) 0.0224(10) 0.0162(9) -0.0007(8) -0.0045(7) 0.0047(7)
C1 0.0388(14) 0.0221(12) 0.0191(11) 0.0017(10) -0.0042(9) 0.0012(10)
C2 0.0373(14) 0.0231(12) 0.0174(11) -0.0032(9) -0.0079(9) -0.0014(10)
C3 0.0169(11) 0.0271(12) 0.0164(10) 0.0017(9) 0.0002(8) 0.0004(8)
C4 0.0301(12) 0.0245(12) 0.0185(11) -0.0011(9) -0.0033(9) 0.0049(9)
C5 0.0339(14) 0.0257(13) 0.0175(11) -0.0055(9) -0.0078(9) 0.0048(9)
C6 0.0227(12) 0.0266(13) 0.0159(11) 0.0020(9) -0.0035(8) 0.0024(9)
C7 0.0260(11) 0.0251(12) 0.0176(11) 0.0044(9) -0.0013(8) 0.0033(9)
C8 0.0317(13) 0.0243(12) 0.0178(11) -0.0039(10) -0.0042(9) 0.0017(9)
C9 0.0334(13) 0.0209(11) 0.0185(11) 0.0012(9) -0.0046(9) 0.0026(9)
C10 0.0233(12) 0.0242(12) 0.0128(10) 0.0014(8) -0.0020(8) 0.0006(8)
C11 0.0322(13) 0.0236(12) 0.0180(11) -0.0013(9) -0.0049(9) 0.0011(9)
C12 0.0350(13) 0.0221(12) 0.0200(12) 0.0006(10) -0.0062(9) -0.0005(10)
N2 0.0286(11) 0.0228(10) 0.0157(9) 0.0019(8) -0.0031(8) -0.0019(8)
N23 0.0251(11) 0.0350(12) 0.0558(15) -0.0230(11) -0.0042(10) 0.0030(9)
C21 0.0272(13) 0.0178(10) 0.0244(11) -0.0013(9) -0.0041(9) -0.0026(9)
N21 0.0291(11) 0.0262(10) 0.0306(11) -0.0022(8) -0.0038(8) 0.0009(8)
C22 0.0275(11) 0.0179(9) 0.0347(16) -0.0008(12) 0.0087(11) 0.0005(8)
N22 0.0266(11) 0.0337(12) 0.0442(15) -0.0012(9) -0.0002(9) -0.0031(9)

loop_
_atom_type_symbol
_atom_type_description
_atom_type_scat_dispersion_real
_atom_type_scat_dispersion_imag
_atom_type_scat_source
C C 0.0033 0.0016 'International Tables Vol C Tables 4.2.6.8 and 6.1.1.4'
H H 0.0000 0.0000 'International Tables Vol C Tables 4.2.6.8 and 6.1.1.4'
N N 0.0061 0.0033 'International Tables Vol C Tables 4.2.6.8 and 6.1.1.4'
Cu Cu 0.3201 1.2651 'International Tables Vol C Tables 4.2.6.8 and 6.1.1.4'

loop_
_geom_angle_atom_site_label_1
_geom_angle_atom_site_label_2
_geom_angle_atom_site_label_3
_geom_angle
_geom_angle_site_symmetry_1
_geom_angle_site_symmetry_3
_geom_angle_publ_flag
N2 Cu1 N21 105.60(8) 3_536 . ?
N2 Cu1 N1 129.36(7) 3_536 . ?
N21 Cu1 N1 109.64(8) . . ?
N2 Cu1 N22 103.79(8) 3_536 1_455 ?
N21 Cu1 N22 103.77(8) . 1_455 ?
N1 Cu1 N22 101.81(8) . 1_455 ?
C5 N1 C1 116.34(19) . . ?
C5 N1 Cu1 125.89(15) . . ?
C1 N1 Cu1 117.55(15) . . ?
N1 C1 C2 123.8(2) . . ?
C1 C2 C3 119.7(2) . . ?
C4 C3 C2 116.64(19) . . ?
C4 C3 C6 120.8(2) . . ?
C2 C3 C6 122.6(2) . . ?
C3 C4 C5 119.9(2) . . ?
N1 C5 C4 123.6(2) . . ?
C7 C6 C3 124.2(2) . . ?
C6 C7 C10 127.3(2) . . ?
N2 C8 C9 123.5(2) . . ?
C8 C9 C10 119.6(2) . . ?
C11 C10 C9 117.2(2) . . ?
C11 C10 C7 123.7(2) . . ?
C9 C10 C7 119.1(2) . . ?
C12 C11 C10 119.5(2) . . ?
N2 C12 C11 123.9(2) . . ?
C8 N2 C12 116.34(19) . . ?
C8 N2 Cu1 125.65(15) . 3_434 ?
C12 N2 Cu1 117.86(15) . 3_434 ?
C22 N23 C21 119.6(2) . . ?
N21 C21 N23 173.9(2) . . ?
C21 N21 Cu1 165.53(18) . . ?
N22 C22 N23 173.5(3) . . ?
C22 N22 Cu1 132.4(2) . 1_655 ?

loop_
_geom_bond_atom_site_label_1
_geom_bond_atom_site_label_2
_geom_bond_distance
_geom_bond_site_symmetry_2
_geom_bond_publ_flag
Cu1 N2 1.9954(18) 3_536 ?
Cu1 N21 2.005(2) . ?
Cu1 N1 2.0104(18) . ?
Cu1 N22 2.127(2) 1_455 ?
N1 C5 1.336(3) . ?
N1 C1 1.343(3) . ?
C1 C2 1.380(3) . ?
C2 C3 1.395(3) . ?
C3 C4 1.385(3) . ?
C3 C6 1.473(3) . ?
C4 C5 1.389(3) . ?
C6 C7 1.324(3) . ?
C7 C10 1.470(3) . ?
C8 N2 1.345(3) . ?
C8 C9 1.381(3) . ?
C9 C10 1.395(3) . ?
C10 C11 1.390(3) . ?
C11 C12 1.376(3) . ?
C12 N2 1.348(3) . ?
N2 Cu1 1.9954(18) 3_434 ?
N23 C22 1.306(3) . ?
N23 C21 1.307(3) . ?
C21 N21 1.147(3) . ?
C22 N22 1.156(3) . ?
N22 Cu1 2.127(2) 1_655 ?
